data_4513079
loop_
_publ_author_name
'Yutronkie, Nathan J.'
'Leitch, Alicea A.'
'Korobkov, Ilia'
'Brusso, Jaclyn L.'

_publ_section_title
;
 1,2,4,6-Thiatriazinyl Radicals and Dimers: Structural and Electronic
 Tuning through Heteroaromatic Substituent Modification
;
_journal_issue 5
_journal_name_full 'Crystal Growth &amp; Design'
_journal_page_first 2524
_journal_paper_doi 10.1021/acs.cgd.5b00296
_journal_volume 15
_journal_year 2015
_chemical_formula_sum 'C31 H27 Br5 N12 S2'
_chemical_formula_weight 1031.31
_chemical_name_systematic
; 
 ? 
;
_space_group_crystal_system triclinic
_space_group_IT_number 2
_space_group_name_Hall '-P 1'
_space_group_name_H-M_alt 'P -1'
_symmetry_space_group_name_Hall '-P 1'
_symmetry_space_group_name_H-M 'P -1'
_atom_sites_solution_hydrogens geom
_audit_creation_method SHELXL-2013
_cell_angle_alpha 110.4818(16)
_cell_angle_beta 92.7861(17)
_cell_angle_gamma 97.4104(17)
_cell_formula_units_Z 2
_cell_length_a 9.9574(3)
_cell_length_b 12.1849(3)
_cell_length_c 16.3791(4)
_cell_measurement_reflns_used 7228
_cell_measurement_temperature 200(2)
_cell_measurement_theta_max 28.26
_cell_measurement_theta_min 2.53
_cell_volume 1836.67(9)
_computing_cell_refinement 'APEX II, Bruker (2009)'
_computing_data_collection 'APEX II, Bruker (2009)'
_computing_data_reduction 'XPREP, Bruker (2009)'
_computing_molecular_graphics 'SHELXTL, Bruker (2004)'
_computing_publication_material 'SHELXTL, Bruker (2004)'
_computing_structure_refinement 'SHELXL-2013 (Sheldrick, 2013)'
_computing_structure_solution 'SHELXS-03 (Sheldrick, 2003)'
_diffrn_ambient_temperature 200(2)
_diffrn_measured_fraction_theta_full 0.993
_diffrn_measured_fraction_theta_max 0.984
_diffrn_measurement_device_type 'Bruker APEX-II CCD'
_diffrn_measurement_method '\f and \w scans'
_diffrn_radiation_type MoK\a
_diffrn_radiation_wavelength 0.71073
_diffrn_reflns_av_R_equivalents 0.0329
_diffrn_reflns_av_unetI/netI 0.0412
_diffrn_reflns_laue_measured_fraction_full 0.993
_diffrn_reflns_laue_measured_fraction_max 0.984
_diffrn_reflns_limit_h_max 13
_diffrn_reflns_limit_h_min -13
_diffrn_reflns_limit_k_max 16
_diffrn_reflns_limit_k_min -15
_diffrn_reflns_limit_l_max 21
_diffrn_reflns_limit_l_min -21
_diffrn_reflns_number 26792
_diffrn_reflns_point_group_measured_fraction_full 0.993
_diffrn_reflns_point_group_measured_fraction_max 0.984
_diffrn_reflns_theta_full 25.242
_diffrn_reflns_theta_max 28.322
_diffrn_reflns_theta_min 1.806
_exptl_absorpt_coefficient_mu 5.627
_exptl_absorpt_correction_T_max 0.7457
_exptl_absorpt_correction_T_min 0.6079
_exptl_absorpt_correction_type multi-scan
_exptl_absorpt_process_details 'SADABS, Bruker (2003)'
_exptl_crystal_colour yellow
_exptl_crystal_density_diffrn 1.865
_exptl_crystal_density_meas ?
_exptl_crystal_description block
_exptl_crystal_F_000 1008
_exptl_crystal_size_max 0.140
_exptl_crystal_size_mid 0.140
_exptl_crystal_size_min 0.130
_refine_diff_density_max 0.921
_refine_diff_density_min -0.683
_refine_diff_density_rms 0.078
_refine_ls_extinction_method none
_refine_ls_goodness_of_fit_ref 1.008
_refine_ls_hydrogen_treatment constr
_refine_ls_matrix_type full
_refine_ls_number_parameters 454
_refine_ls_number_reflns 9017
_refine_ls_number_restraints 0
_refine_ls_restrained_S_all 1.008
_refine_ls_R_factor_all 0.0652
_refine_ls_R_factor_gt 0.0347
_refine_ls_shift/su_max 0.001
_refine_ls_shift/su_mean 0.000
_refine_ls_structure_factor_coef Fsqd
_refine_ls_weighting_details 'w=1/[\s^2^(Fo^2^)+(0.0371P)^2^+0.4882P] where P=(Fo^2^+2Fc^2^)/3'
_refine_ls_weighting_scheme calc
_refine_ls_wR_factor_gt 0.0721
_refine_ls_wR_factor_ref 0.0805
_reflns_Friedel_coverage 0.000
_reflns_number_gt 6326
_reflns_number_total 9017
_reflns_threshold_expression 'I > 2\s(I)'
_cod_data_source_file cg5b00296_si_003.cif
_cod_data_source_block jb019
_cod_depositor_comments
;
The following automatic conversions were performed:

'_exptl_crystal_density_meas' value 'n/a' was changed to '?' - the
value is perceived as not measured.

Automatic conversion script
Id: cif_fix_values 3271 2015-04-21 07:52:19Z andrius 
;
_cod_database_code 4513079
_shelx_space_group_comment
; 
The symmetry employed for this shelxl refinement is uniquely defined 
by the following loop, which should always be used as a source of 
symmetry information in preference to the above space-group names. 
They are only intended as comments. 
;
_shelx_estimated_absorpt_t_min 0.506
_shelx_estimated_absorpt_t_max 0.528
_shelxl_version_number 2013-4

loop_
_space_group_symop_operation_xyz
'x, y, z'
'-x, -y, -z'

loop_
_atom_site_label
_atom_site_type_symbol
_atom_site_fract_x
_atom_site_fract_y
_atom_site_fract_z
_atom_site_U_iso_or_equiv
_atom_site_adp_type
_atom_site_occupancy
_atom_site_site_symmetry_order
_atom_site_calc_flag
_atom_site_refinement_flags_posn
_atom_site_refinement_flags_adp
_atom_site_refinement_flags_occupancy
Br1 Br 0.75213(4) 0.53795(3) 0.64073(2) 0.05169(11) Uani 1 1 d . . .
Br2 Br 0.76457(3) -0.08555(3) 0.82908(2) 0.04823(10) Uani 1 1 d . . .
Br3 Br 1.0000 0.5000 1.0000 0.04880(13) Uani 1 2 d S . P
Br4 Br 0.85651(4) 0.30954(4) 0.89596(3) 0.06085(12) Uani 1 1 d . . .
Br5 Br 0.5000 0.0000 0.5000 0.03016(10) Uani 1 2 d S . P
Br6 Br 0.67782(3) 0.17879(3) 0.58445(2) 0.04200(9) Uani 1 1 d . . .
S1 S 0.82955(7) 0.47394(6) 0.75601(5) 0.03127(17) Uani 1 1 d . . .
S2 S 0.67975(7) -0.00511(6) 0.72211(5) 0.03192(17) Uani 1 1 d . . .
N1 N 0.9816(2) 0.5411(2) 0.78501(15) 0.0319(6) Uani 1 1 d . . .
N2 N 0.7317(2) 0.5323(2) 0.82892(15) 0.0323(6) Uani 1 1 d . . .
N3 N 0.9061(2) 0.70057(19) 0.89689(14) 0.0281(5) Uani 1 1 d . . .
N4 N 1.2331(2) 0.6667(2) 0.81546(15) 0.0318(5) Uani 1 1 d . . .
N5 N 0.5696(2) 0.6250(2) 0.95272(15) 0.0336(6) Uani 1 1 d . . .
N6 N 0.7276(2) -0.0940(2) 0.63535(15) 0.0294(5) Uani 1 1 d . . .
N7 N 0.5188(2) -0.0322(2) 0.72247(16) 0.0315(6) Uani 1 1 d . . .
N8 N 0.5143(2) -0.22206(19) 0.60962(14) 0.0252(5) Uani 1 1 d . . .
N9 N 0.8205(2) -0.2552(2) 0.50120(15) 0.0329(6) Uani 1 1 d . . .
N10 N 0.2528(2) -0.0911(2) 0.73571(15) 0.0293(5) Uani 1 1 d . . .
N11 N 0.1345(2) 0.1284(2) 0.66750(16) 0.0328(6) Uani 1 1 d . . .
N12 N 0.4210(2) 0.4137(2) 0.81546(16) 0.0355(6) Uani 1 1 d . . .
H12B H 0.4818 0.4755 0.8464 0.043 Uiso 1 1 calc R U .
C1 C 0.9996(3) 0.6498(2) 0.84813(17) 0.0258(6) Uani 1 1 d . . .
C2 C 0.7822(3) 0.6376(2) 0.88994(17) 0.0272(6) Uani 1 1 d . . .
C3 C 1.1408(3) 0.7170(2) 0.86718(17) 0.0277(6) Uani 1 1 d . . .
C4 C 1.1714(3) 0.8246(3) 0.93624(18) 0.0360(7) Uani 1 1 d . . .
H4A H 1.1041 0.8557 0.9732 0.043 Uiso 1 1 calc R U .
C5 C 1.3029(3) 0.8859(3) 0.9500(2) 0.0433(8) Uani 1 1 d . . .
H5A H 1.3269 0.9609 0.9958 0.052 Uiso 1 1 calc R U .
C6 C 1.3980(3) 0.8361(3) 0.8963(2) 0.0405(8) Uani 1 1 d . . .
H6A H 1.4888 0.8762 0.9042 0.049 Uiso 1 1 calc R U .
C7 C 1.3589(3) 0.7269(3) 0.8307(2) 0.0372(7) Uani 1 1 d . . .
H7A H 1.4254 0.6927 0.7943 0.045 Uiso 1 1 calc R U .
C8 C 0.6924(3) 0.6891(2) 0.95860(18) 0.0281(6) Uani 1 1 d . . .
C9 C 0.7373(3) 0.7971(3) 1.02598(19) 0.0355(7) Uani 1 1 d . . .
H9A H 0.8254 0.8395 1.0288 0.043 Uiso 1 1 calc R U .
C10 C 0.6499(3) 0.8417(3) 1.08924(19) 0.0394(7) Uani 1 1 d . . .
H10A H 0.6770 0.9156 1.1358 0.047 Uiso 1 1 calc R U .
C11 C 0.5248(3) 0.7773(3) 1.08302(19) 0.0389(7) Uani 1 1 d . . .
H11A H 0.4628 0.8059 1.1249 0.047 Uiso 1 1 calc R U .
C12 C 0.4896(3) 0.6697(3) 1.0149(2) 0.0403(7) Uani 1 1 d . . .
H12A H 0.4030 0.6249 1.0122 0.048 Uiso 1 1 calc R U .
C13 C 0.6421(3) -0.1930(2) 0.59240(17) 0.0241(6) Uani 1 1 d . . .
C14 C 0.6904(3) -0.2812(2) 0.51520(17) 0.0242(6) Uani 1 1 d . . .
C15 C 0.6047(3) -0.3829(2) 0.46412(18) 0.0324(7) Uani 1 1 d . . .
H15A H 0.5131 -0.3974 0.4763 0.039 Uiso 1 1 calc R U .
C16 C 0.6552(3) -0.4633(3) 0.3947(2) 0.0428(8) Uani 1 1 d . . .
H16A H 0.5987 -0.5345 0.3585 0.051 Uiso 1 1 calc R U .
C17 C 0.7875(3) -0.4395(3) 0.3785(2) 0.0409(8) Uani 1 1 d . . .
H17A H 0.8246 -0.4935 0.3312 0.049 Uiso 1 1 calc R U .
C18 C 0.8650(3) -0.3352(3) 0.4329(2) 0.0398(8) Uani 1 1 d . . .
H18A H 0.9564 -0.3187 0.4211 0.048 Uiso 1 1 calc R U .
C19 C 0.4570(3) -0.1386(2) 0.66784(17) 0.0260(6) Uani 1 1 d . . .
C20 C 0.3082(3) -0.1678(2) 0.67077(17) 0.0245(6) Uani 1 1 d . . .
C21 C 0.2332(3) -0.2687(2) 0.60830(18) 0.0294(6) Uani 1 1 d . . .
H21A H 0.2757 -0.3203 0.5627 0.035 Uiso 1 1 calc R U .
C22 C 0.0947(3) -0.2921(3) 0.61403(19) 0.0344(7) Uani 1 1 d . . .
H22A H 0.0408 -0.3611 0.5728 0.041 Uiso 1 1 calc R U .
C23 C 0.0365(3) -0.2147(3) 0.6797(2) 0.0364(7) Uani 1 1 d . . .
H23A H -0.0584 -0.2282 0.6845 0.044 Uiso 1 1 calc R U .
C24 C 0.1199(3) -0.1162(3) 0.73904(19) 0.0338(7) Uani 1 1 d . . .
H24A H 0.0793 -0.0633 0.7850 0.041 Uiso 1 1 calc R U .
C25 C 0.2279(3) 0.2206(2) 0.71612(19) 0.0284(6) Uani 1 1 d . . .
C26 C 0.3660(3) 0.2305(3) 0.69820(19) 0.0324(7) Uani 1 1 d . . .
H26A H 0.3944 0.1699 0.6508 0.039 Uiso 1 1 calc R U .
C27 C 0.4570(3) 0.3250(3) 0.74779(19) 0.0356(7) Uani 1 1 d . . .
H27A H 0.5491 0.3295 0.7348 0.043 Uiso 1 1 calc R U .
C28 C 0.2915(3) 0.4067(3) 0.8350(2) 0.0359(7) Uani 1 1 d . . .
H28A H 0.2671 0.4690 0.8831 0.043 Uiso 1 1 calc R U .
C29 C 0.1947(3) 0.3141(3) 0.7888(2) 0.0342(7) Uani 1 1 d . . .
H29A H 0.1043 0.3116 0.8050 0.041 Uiso 1 1 calc R U .
C30 C 0.1666(3) 0.0355(3) 0.5899(2) 0.0364(7) Uani 1 1 d . . .
H30A H 0.2643 0.0489 0.5842 0.055 Uiso 1 1 calc R U .
H30B H 0.1152 0.0371 0.5378 0.055 Uiso 1 1 calc R U .
H30C H 0.1417 -0.0419 0.5953 0.055 Uiso 1 1 calc R U .
C31 C -0.0074(3) 0.1234(3) 0.6871(3) 0.0562(10) Uani 1 1 d . . .
H31A H -0.0150 0.1895 0.7411 0.084 Uiso 1 1 calc R U .
H31B H -0.0382 0.0482 0.6946 0.084 Uiso 1 1 calc R U .
H31C H -0.0641 0.1292 0.6386 0.084 Uiso 1 1 calc R U .

loop_
_atom_site_aniso_label
_atom_site_aniso_U_11
_atom_site_aniso_U_22
_atom_site_aniso_U_33
_atom_site_aniso_U_23
_atom_site_aniso_U_13
_atom_site_aniso_U_12
Br1 0.0542(2) 0.0530(2) 0.03900(19) 0.01610(16) -0.01157(16) -0.01570(17)
Br2 0.03965(18) 0.0708(2) 0.03058(17) 0.01093(16) 0.00755(13) 0.01503(16)
Br3 0.0609(3) 0.0585(3) 0.0477(3) 0.0334(2) 0.0303(2) 0.0318(3)
Br4 0.0672(3) 0.0615(2) 0.0638(3) 0.0288(2) 0.0326(2) 0.0174(2)
Br5 0.0299(2) 0.0307(2) 0.0286(2) 0.00791(17) 0.00485(16) 0.00700(16)
Br6 0.03557(17) 0.03617(17) 0.04407(19) 0.00354(14) 0.00434(14) 0.00063(13)
S1 0.0330(4) 0.0232(3) 0.0280(4) -0.0008(3) 0.0060(3) -0.0020(3)
S2 0.0261(3) 0.0250(4) 0.0340(4) -0.0011(3) 0.0065(3) -0.0013(3)
N1 0.0312(13) 0.0253(12) 0.0308(13) 0.0007(10) 0.0066(10) 0.0003(10)
N2 0.0315(13) 0.0276(13) 0.0305(13) 0.0025(10) 0.0075(10) 0.0000(10)
N3 0.0295(12) 0.0249(12) 0.0260(12) 0.0051(10) 0.0037(10) 0.0019(10)
N4 0.0317(13) 0.0306(13) 0.0292(13) 0.0067(11) 0.0008(10) 0.0034(10)
N5 0.0332(13) 0.0287(13) 0.0319(14) 0.0018(11) 0.0076(11) 0.0048(11)
N6 0.0247(12) 0.0282(13) 0.0297(13) 0.0048(10) 0.0070(10) -0.0016(10)
N7 0.0228(12) 0.0248(12) 0.0381(14) 0.0004(11) 0.0068(10) 0.0030(10)
N8 0.0241(11) 0.0237(12) 0.0256(12) 0.0056(10) 0.0071(9) 0.0036(9)
N9 0.0309(13) 0.0405(15) 0.0278(13) 0.0109(11) 0.0085(10) 0.0095(11)
N10 0.0237(12) 0.0330(13) 0.0284(13) 0.0061(10) 0.0063(10) 0.0081(10)
N11 0.0246(12) 0.0329(13) 0.0381(14) 0.0104(11) 0.0045(10) 0.0005(10)
N12 0.0339(14) 0.0286(13) 0.0361(14) 0.0055(11) 0.0015(11) -0.0043(11)
C1 0.0299(14) 0.0223(14) 0.0226(14) 0.0070(11) -0.0006(11) -0.0009(11)
C2 0.0310(14) 0.0217(13) 0.0266(14) 0.0062(11) 0.0008(11) 0.0036(11)
C3 0.0335(15) 0.0260(14) 0.0234(14) 0.0109(12) -0.0007(11) -0.0001(12)
C4 0.0411(17) 0.0320(16) 0.0259(15) 0.0024(13) 0.0045(13) -0.0031(13)
C5 0.0469(19) 0.0386(18) 0.0280(16) -0.0010(14) -0.0008(14) -0.0119(15)
C6 0.0324(16) 0.0476(19) 0.0357(17) 0.0130(15) -0.0002(13) -0.0076(14)
C7 0.0313(16) 0.0460(19) 0.0321(16) 0.0119(14) 0.0050(13) 0.0035(14)
C8 0.0334(15) 0.0236(14) 0.0261(15) 0.0068(12) 0.0030(12) 0.0059(12)
C9 0.0380(16) 0.0289(16) 0.0322(16) 0.0043(13) 0.0031(13) -0.0011(13)
C10 0.053(2) 0.0299(16) 0.0270(16) -0.0001(13) 0.0039(14) 0.0066(14)
C11 0.0470(19) 0.0401(18) 0.0296(16) 0.0072(14) 0.0139(14) 0.0182(15)
C12 0.0375(17) 0.0397(18) 0.0383(18) 0.0064(14) 0.0128(14) 0.0060(14)
C13 0.0266(14) 0.0228(13) 0.0251(14) 0.0097(11) 0.0057(11) 0.0075(11)
C14 0.0259(14) 0.0257(14) 0.0234(14) 0.0097(11) 0.0060(11) 0.0081(11)
C15 0.0338(15) 0.0316(16) 0.0293(16) 0.0071(13) 0.0084(12) 0.0054(13)
C16 0.058(2) 0.0329(17) 0.0306(17) 0.0014(14) 0.0077(15) 0.0094(15)
C17 0.055(2) 0.0407(18) 0.0306(17) 0.0099(14) 0.0156(15) 0.0247(16)
C18 0.0378(17) 0.054(2) 0.0335(17) 0.0168(16) 0.0166(14) 0.0201(15)
C19 0.0266(14) 0.0259(14) 0.0258(14) 0.0098(12) 0.0049(11) 0.0029(11)
C20 0.0233(13) 0.0262(14) 0.0251(14) 0.0101(11) 0.0041(11) 0.0050(11)
C21 0.0254(14) 0.0295(15) 0.0302(15) 0.0071(12) 0.0024(12) 0.0039(12)
C22 0.0274(15) 0.0346(16) 0.0359(17) 0.0083(14) -0.0036(13) 0.0008(13)
C23 0.0227(14) 0.0431(18) 0.0422(18) 0.0146(15) 0.0032(13) 0.0032(13)
C24 0.0267(15) 0.0410(18) 0.0344(16) 0.0121(14) 0.0099(12) 0.0097(13)
C25 0.0283(14) 0.0291(15) 0.0297(15) 0.0132(12) 0.0051(12) 0.0037(12)
C26 0.0277(15) 0.0311(15) 0.0338(16) 0.0055(13) 0.0093(12) 0.0037(12)
C27 0.0258(15) 0.0378(17) 0.0360(17) 0.0061(14) 0.0080(12) -0.0014(13)
C28 0.0419(18) 0.0292(16) 0.0349(17) 0.0079(13) 0.0074(14) 0.0088(14)
C29 0.0304(15) 0.0315(16) 0.0410(17) 0.0108(14) 0.0112(13) 0.0091(13)
C30 0.0354(16) 0.0280(15) 0.0393(17) 0.0066(13) 0.0027(13) -0.0016(13)
C31 0.0262(17) 0.051(2) 0.075(3) 0.0068(19) 0.0079(17) -0.0047(15)

loop_
_atom_type_symbol
_atom_type_description
_atom_type_scat_dispersion_real
_atom_type_scat_dispersion_imag
_atom_type_scat_source
C C 0.0033 0.0016 'International Tables Vol C Tables 4.2.6.8 and 6.1.1.4'
H H 0.0000 0.0000 'International Tables Vol C Tables 4.2.6.8 and 6.1.1.4'
N N 0.0061 0.0033 'International Tables Vol C Tables 4.2.6.8 and 6.1.1.4'
S S 0.1246 0.1234 'International Tables Vol C Tables 4.2.6.8 and 6.1.1.4'
Br Br -0.2901 2.4595 'International Tables Vol C Tables 4.2.6.8 and 6.1.1.4'

loop_
_geom_angle_atom_site_label_1
_geom_angle_atom_site_label_2
_geom_angle_atom_site_label_3
_geom_angle
_geom_angle_site_symmetry_1
_geom_angle_site_symmetry_3
Br4 Br3 Br4 180.0 2_767 .
Br6 Br5 Br6 180.0 . 2_656
N1 S1 N2 110.36(12) . .
N1 S1 Br1 104.02(10) . .
N2 S1 Br1 100.15(9) . .
N6 S2 N7 110.49(12) . .
N6 S2 Br2 99.62(9) . .
N7 S2 Br2 102.48(10) . .
C1 N1 S1 116.99(19) . .
C2 N2 S1 116.7(2) . .
C1 N3 C2 119.2(2) . .
C7 N4 C3 117.1(2) . .
C12 N5 C8 117.0(2) . .
C13 N6 S2 116.61(18) . .
C19 N7 S2 116.33(18) . .
C19 N8 C13 118.5(2) . .
C18 N9 C14 116.0(3) . .
C24 N10 C20 116.9(2) . .
C25 N11 C30 122.1(2) . .
C25 N11 C31 120.1(3) . .
C30 N11 C31 117.6(2) . .
C28 N12 C27 119.3(2) . .
N3 C1 N1 126.7(2) . .
N3 C1 C3 117.1(2) . .
N1 C1 C3 116.1(2) . .
N2 C2 N3 127.1(3) . .
N2 C2 C8 116.3(2) . .
N3 C2 C8 116.6(2) . .
N4 C3 C4 123.4(3) . .
N4 C3 C1 116.5(2) . .
C4 C3 C1 120.1(3) . .
C5 C4 C3 118.2(3) . .
C6 C5 C4 119.0(3) . .
C5 C6 C7 118.6(3) . .
N4 C7 C6 123.7(3) . .
N5 C8 C9 122.9(3) . .
N5 C8 C2 116.7(2) . .
C9 C8 C2 120.5(3) . .
C10 C9 C8 118.5(3) . .
C11 C10 C9 118.7(3) . .
C10 C11 C12 118.9(3) . .
N5 C12 C11 124.0(3) . .
N6 C13 N8 127.1(2) . .
N6 C13 C14 117.0(2) . .
N8 C13 C14 115.9(2) . .
N9 C14 C15 123.8(2) . .
N9 C14 C13 115.8(2) . .
C15 C14 C13 120.4(2) . .
C14 C15 C16 118.3(3) . .
C17 C16 C15 119.5(3) . .
C18 C17 C16 118.0(3) . .
N9 C18 C17 124.5(3) . .
N7 C19 N8 127.1(2) . .
N7 C19 C20 117.0(2) . .
N8 C19 C20 115.9(2) . .
N10 C20 C21 123.2(2) . .
N10 C20 C19 116.3(2) . .
C21 C20 C19 120.5(2) . .
C22 C21 C20 118.3(3) . .
C23 C22 C21 119.3(3) . .
C22 C23 C24 118.2(3) . .
N10 C24 C23 124.2(3) . .
N11 C25 C29 122.0(3) . .
N11 C25 C26 122.0(3) . .
C29 C25 C26 116.0(3) . .
C27 C26 C25 120.6(3) . .
C26 C27 N12 121.8(3) . .
N12 C28 C29 122.3(3) . .
C28 C29 C25 120.0(3) . .

loop_
_geom_bond_atom_site_label_1
_geom_bond_atom_site_label_2
_geom_bond_distance
_geom_bond_site_symmetry_2
Br1 S1 2.4109(8) .
Br2 S2 2.4525(9) .
Br3 Br4 2.5439(4) 2_767
Br3 Br4 2.5439(4) .
Br5 Br6 2.5402(3) .
Br5 Br6 2.5402(3) 2_656
S1 N1 1.589(2) .
S1 N2 1.606(2) .
S2 N6 1.594(2) .
S2 N7 1.594(2) .
N1 C1 1.348(3) .
N2 C2 1.337(3) .
N3 C1 1.328(3) .
N3 C2 1.343(3) .
N4 C7 1.332(4) .
N4 C3 1.340(4) .
N5 C12 1.331(4) .
N5 C8 1.343(3) .
N6 C13 1.326(3) .
N7 C19 1.337(3) .
N8 C19 1.339(3) .
N8 C13 1.346(3) .
N9 C18 1.340(4) .
N9 C14 1.343(3) .
N10 C24 1.327(3) .
N10 C20 1.343(3) .
N11 C25 1.339(4) .
N11 C30 1.458(4) .
N11 C31 1.463(4) .
N12 C28 1.344(4) .
N12 C27 1.351(4) .
C1 C3 1.492(4) .
C2 C8 1.485(4) .
C3 C4 1.385(4) .
C4 C5 1.387(4) .
C5 C6 1.377(4) .
C6 C7 1.379(4) .
C8 C9 1.390(4) .
C9 C10 1.393(4) .
C10 C11 1.363(4) .
C11 C12 1.380(4) .
C13 C14 1.492(4) .
C14 C15 1.378(4) .
C15 C16 1.382(4) .
C16 C17 1.371(4) .
C17 C18 1.376(4) .
C19 C20 1.486(4) .
C20 C21 1.387(4) .
C21 C22 1.386(4) .
C22 C23 1.369(4) .
C23 C24 1.387(4) .
C25 C29 1.418(4) .
C25 C26 1.419(4) .
C26 C27 1.346(4) .
C28 C29 1.352(4) .

loop_
_geom_torsion_atom_site_label_1
_geom_torsion_atom_site_label_2
_geom_torsion_atom_site_label_3
_geom_torsion_atom_site_label_4
_geom_torsion
N2 S1 N1 C1 -17.9(3)
Br1 S1 N1 C1 88.8(2)
N1 S1 N2 C2 13.5(3)
Br1 S1 N2 C2 -95.7(2)
N7 S2 N6 C13 -19.2(3)
Br2 S2 N6 C13 88.1(2)
N6 S2 N7 C19 18.1(3)
Br2 S2 N7 C19 -87.3(2)
C2 N3 C1 N1 5.7(4)
C2 N3 C1 C3 -171.5(2)
S1 N1 C1 N3 9.5(4)
S1 N1 C1 C3 -173.21(19)
S1 N2 C2 N3 0.3(4)
S1 N2 C2 C8 -178.24(19)
C1 N3 C2 N2 -11.2(4)
C1 N3 C2 C8 167.3(2)
C7 N4 C3 C4 -2.4(4)
C7 N4 C3 C1 178.7(2)
N3 C1 C3 N4 -177.7(2)
N1 C1 C3 N4 4.8(4)
N3 C1 C3 C4 3.4(4)
N1 C1 C3 C4 -174.2(3)
N4 C3 C4 C5 3.0(5)
C1 C3 C4 C5 -178.1(3)
C3 C4 C5 C6 -1.6(5)
C4 C5 C6 C7 -0.1(5)
C3 N4 C7 C6 0.4(4)
C5 C6 C7 N4 0.8(5)
C12 N5 C8 C9 0.3(4)
C12 N5 C8 C2 178.9(3)
N2 C2 C8 N5 0.0(4)
N3 C2 C8 N5 -178.7(2)
N2 C2 C8 C9 178.5(3)
N3 C2 C8 C9 -0.1(4)
N5 C8 C9 C10 -1.2(4)
C2 C8 C9 C10 -179.6(3)
C8 C9 C10 C11 0.6(5)
C9 C10 C11 C12 0.7(5)
C8 N5 C12 C11 1.1(5)
C10 C11 C12 N5 -1.6(5)
S2 N6 C13 N8 6.3(4)
S2 N6 C13 C14 -175.23(18)
C19 N8 C13 N6 10.0(4)
C19 N8 C13 C14 -168.4(2)
C18 N9 C14 C15 0.1(4)
C18 N9 C14 C13 178.9(2)
N6 C13 C14 N9 5.1(4)
N8 C13 C14 N9 -176.3(2)
N6 C13 C14 C15 -176.1(3)
N8 C13 C14 C15 2.5(4)
N9 C14 C15 C16 0.3(4)
C13 C14 C15 C16 -178.4(3)
C14 C15 C16 C17 -0.4(5)
C15 C16 C17 C18 -0.1(5)
C14 N9 C18 C17 -0.6(4)
C16 C17 C18 N9 0.6(5)
S2 N7 C19 N8 -3.9(4)
S2 N7 C19 C20 176.78(19)
C13 N8 C19 N7 -11.4(4)
C13 N8 C19 C20 168.0(2)
C24 N10 C20 C21 0.8(4)
C24 N10 C20 C19 180.0(2)
N7 C19 C20 N10 -8.2(4)
N8 C19 C20 N10 172.4(2)
N7 C19 C20 C21 171.0(3)
N8 C19 C20 C21 -8.4(4)
N10 C20 C21 C22 -1.0(4)
C19 C20 C21 C22 179.9(3)
C20 C21 C22 C23 1.0(4)
C21 C22 C23 C24 -1.0(4)
C20 N10 C24 C23 -0.7(4)
C22 C23 C24 N10 0.8(5)
C30 N11 C25 C29 176.5(3)
C31 N11 C25 C29 1.7(4)
C30 N11 C25 C26 -3.7(4)
C31 N11 C25 C26 -178.5(3)
N11 C25 C26 C27 179.3(3)
C29 C25 C26 C27 -0.9(4)
C25 C26 C27 N12 -0.5(5)
C28 N12 C27 C26 1.3(5)
C27 N12 C28 C29 -0.6(5)
N12 C28 C29 C25 -0.8(5)
N11 C25 C29 C28 -178.7(3)
C26 C25 C29 C28 1.5(4)
